data_4023821
loop_
_publ_author_name
'Clarisse Olier'
'Nadia Azzi'
'G\'erard Gil'
'St\'ephane Gastaldi'
'Mich\`ele P. Bertrand'

_publ_contact_author_address
;
   Laboratoire de Chimie Moleculaire Organique
   UMR 6264 LCP boite 562
   Universite Paul Cezanne
   Faculte des Sciences St Jerome
   Avenue Escadrille Normandie Niemen
   13397 Marseille Cedex 20 France. 
;
_publ_contact_author_email michele.bertrand@univ-cezanne.fr
_publ_contact_author_name 'Michele, P., Bertrand'
_publ_section_title
;
 Dicobalt Hexacarbonyl Complexes of Alkynyl Imines in
 a Sequential Staudinger/Pauson-Khand Process.
 A Route to New Fused Tricyclic \b-Lactams
;
_journal_name_full 'Journal of Organic Chemistry'
_journal_page_first 8469
_journal_page_last 8473
_journal_paper_doi 10.1021/jo801668b
_journal_volume 73
_journal_year 2008
_chemical_compound_source 'synthesis as described'
_chemical_formula_moiety 'C23 H22 N2 O4 S1'
_chemical_formula_sum 'C23 H22 N2 O4 S'
_chemical_formula_weight 422.49
_chemical_name_systematic
;
 3-Benzenesulfonyl-7-methyl-1-phenyl-2a,3,4,4a,5,7b-
hexahydro-1H-1,3-diaza-cyclobut[e]indene-2,6-dione 
;
_space_group_IT_number 2
_symmetry_cell_setting triclinic
_symmetry_Int_Tables_number 2
_symmetry_space_group_name_Hall '-P 1'
_symmetry_space_group_name_H-M 'P -1'
_atom_sites_solution_hydrogens geom
_atom_sites_solution_primary direct
_atom_sites_solution_secondary difmap
_audit_conform_dict_location ftp://ftp.iucr.org/pub/cif_core.dic
_audit_conform_dict_name cif_core.dic
_audit_conform_dict_version 2.3
_audit_creation_date 2008-04-30T15:47:39-00:00
_audit_creation_method 'WinGX routine CIF_UPDATE'
_cell_angle_alpha 97.111(2)
_cell_angle_beta 92.414(1)
_cell_angle_gamma 112.811(2)
_cell_formula_units_Z 2
_cell_length_a 8.0604(3)
_cell_length_b 8.3944(3)
_cell_length_c 16.6281(8)
_cell_measurement_reflns_used 14021
_cell_measurement_temperature 293(2)
_cell_measurement_theta_max 28.19
_cell_measurement_theta_min 1.24
_cell_measurement_wavelength 0.71073
_cell_volume 1024.12(7)
_computing_molecular_graphics 'Ortep-3 for Windows (Farrugia, 1997)'
_computing_publication_material 'WinGX publication routines (Farrugia, 1999)'
_computing_structure_refinement 'SHELXL-97 (Sheldrick, 1997)'
_computing_structure_solution 'SHELXS-86 (Sheldrick, 1986)'
_diffrn_ambient_temperature 293(2)
_diffrn_measured_fraction_theta_full 0.958
_diffrn_measured_fraction_theta_max 0.958
_diffrn_radiation_monochromator graphite
_diffrn_radiation_probe x-ray
_diffrn_radiation_type MoK\a
_diffrn_radiation_wavelength 0.71073
_diffrn_reflns_av_R_equivalents 0.042
_diffrn_reflns_av_unetI/netI 0.046
_diffrn_reflns_limit_h_max 10
_diffrn_reflns_limit_h_min 0
_diffrn_reflns_limit_k_max 9
_diffrn_reflns_limit_k_min -10
_diffrn_reflns_limit_l_max 21
_diffrn_reflns_limit_l_min -21
_diffrn_reflns_number 4822
_diffrn_reflns_theta_full 28.19
_diffrn_reflns_theta_max 28.19
_diffrn_reflns_theta_min 1.24
_exptl_absorpt_coefficient_mu 0.191
_exptl_absorpt_correction_type none
_exptl_crystal_colour colorless
_exptl_crystal_density_diffrn 1.37
_exptl_crystal_density_method 'not measured'
_exptl_crystal_description prism
_exptl_crystal_F_000 444
_exptl_crystal_size_max 0.3
_exptl_crystal_size_mid 0.2
_exptl_crystal_size_min 0.15
_refine_diff_density_max 0.543
_refine_diff_density_min -0.784
_refine_diff_density_rms 0.229
_refine_ls_extinction_method none
_refine_ls_goodness_of_fit_ref 1.152
_refine_ls_hydrogen_treatment constr
_refine_ls_matrix_type full
_refine_ls_number_parameters 273
_refine_ls_number_reflns 4822
_refine_ls_number_restraints 0
_refine_ls_restrained_S_all 1.152
_refine_ls_R_factor_all 0.0984
_refine_ls_R_factor_gt 0.0551
_refine_ls_shift/su_max 0.000
_refine_ls_shift/su_mean 0
_refine_ls_structure_factor_coef Fsqd
_refine_ls_weighting_details 'calc w=1/[\s^2^(Fo^2^)+(0.1296P)^2^+0.0562P] where P=(Fo^2^+2Fc^2^)/3'
_refine_ls_weighting_scheme calc
_refine_ls_wR_factor_gt 0.1603
_refine_ls_wR_factor_ref 0.2121
_reflns_number_gt 3409
_reflns_number_total 4822
_reflns_threshold_expression >2sigma(I)
_cod_data_source_file jo801668b_si_001_1.cif
_cod_data_source_block compound_13b
_cod_database_code 4023821

loop_
_symmetry_equiv_pos_as_xyz
'x, y, z'
'-x, -y, -z'

loop_
_atom_site_label
_atom_site_type_symbol
_atom_site_fract_x
_atom_site_fract_y
_atom_site_fract_z
_atom_site_U_iso_or_equiv
_atom_site_adp_type
_atom_site_occupancy
_atom_site_symmetry_multiplicity
_atom_site_calc_flag
_atom_site_refinement_flags
_atom_site_disorder_assembly
_atom_site_disorder_group
C1 C 0.4413(3) 0.0468(3) 0.85824(14) 0.0403(5) Uani 1 1 d . . .
H1 H 0.3563 0.0736 0.8923 0.048 Uiso 1 1 calc R . .
C2 C 0.5909(3) 0.2159(3) 0.83462(13) 0.0370(5) Uani 1 1 d . . .
H2 H 0.5717 0.3236 0.8499 0.044 Uiso 1 1 calc R . .
C3 C 0.6245(3) 0.1836(3) 0.74804(13) 0.0401(5) Uani 1 1 d . . .
C4 C 0.6393(3) 0.2828(3) 0.68968(16) 0.0534(7) Uani 1 1 d . . .
C5 C 0.6593(4) 0.1863(5) 0.61268(17) 0.0750(10) Uani 1 1 d . . .
C6 C 0.6537(4) 0.0127(5) 0.62783(18) 0.0781(10) Uani 1 1 d . . .
H6A H 0.7641 0 0.6141 0.094 Uiso 1 1 calc R . .
H6B H 0.5518 -0.0814 0.5956 0.094 Uiso 1 1 calc R . .
C7 C 0.6338(3) 0.0098(3) 0.71905(15) 0.0485(6) Uani 1 1 d . . .
H7 H 0.7446 0.0089 0.7453 0.058 Uiso 1 1 calc R . .
C8 C 0.4712(4) -0.1457(3) 0.74038(18) 0.0557(7) Uani 1 1 d . . .
H8A H 0.4009 -0.2152 0.6902 0.067 Uiso 1 1 calc R . .
H8B H 0.5162 -0.2189 0.7676 0.067 Uiso 1 1 calc R . .
C9 C 0.6369(4) 0.4617(4) 0.6953(2) 0.0781(11) Uani 1 1 d . . .
H9A H 0.5348 0.4562 0.6615 0.117 Uiso 1 1 calc R . .
H9B H 0.7464 0.5402 0.6774 0.117 Uiso 1 1 calc R . .
H9C H 0.6281 0.5031 0.7508 0.117 Uiso 1 1 calc R . .
C10 C 0.5960(3) 0.0306(3) 0.90884(15) 0.0446(5) Uani 1 1 d . . .
C11 C 0.9045(3) 0.2819(3) 0.91180(12) 0.0372(5) Uani 1 1 d . . .
C12 C 1.0048(3) 0.2197(3) 0.95936(15) 0.0486(6) Uani 1 1 d . . .
H12 H 0.9486 0.1147 0.9791 0.058 Uiso 1 1 calc R . .
C13 C 1.1880(4) 0.3147(4) 0.97708(17) 0.0574(7) Uani 1 1 d . . .
H13 H 1.2554 0.2729 1.0087 0.069 Uiso 1 1 calc R . .
C14 C 1.2729(4) 0.4708(3) 0.94856(18) 0.0573(7) Uani 1 1 d . . .
H14 H 1.3968 0.5337 0.9606 0.069 Uiso 1 1 calc R . .
C15 C 1.1725(3) 0.5332(3) 0.90198(17) 0.0525(6) Uani 1 1 d . . .
H15 H 1.2291 0.6392 0.8831 0.063 Uiso 1 1 calc R . .
C16 C 0.9893(3) 0.4396(3) 0.88317(14) 0.0435(5) Uani 1 1 d . . .
H16 H 0.9226 0.4819 0.8514 0.052 Uiso 1 1 calc R . .
C17 C 0.1481(3) 0.0219(3) 0.69826(14) 0.0408(5) Uani 1 1 d . . .
C18 C 0.1329(3) 0.1733(3) 0.73370(14) 0.0435(5) Uani 1 1 d . . .
H18 H 0.1189 0.1902 0.7889 0.052 Uiso 1 1 calc R . .
C19 C 0.1390(3) 0.2994(3) 0.68609(16) 0.0500(6) Uani 1 1 d . . .
H19 H 0.1258 0.3998 0.7095 0.06 Uiso 1 1 calc R . .
C20 C 0.1642(3) 0.2786(3) 0.60446(15) 0.0515(6) Uani 1 1 d . . .
C21 C 0.1816(4) 0.1278(4) 0.57113(16) 0.0595(7) Uani 1 1 d . . .
H21 H 0.1999 0.1129 0.5163 0.071 Uiso 1 1 calc R . .
C22 C 0.1726(4) -0.0021(3) 0.61652(16) 0.0552(6) Uani 1 1 d . . .
H22 H 0.1829 -0.1036 0.5926 0.066 Uiso 1 1 calc R . .
C23 C 0.1730(5) 0.4170(5) 0.5529(2) 0.0828(10) Uani 1 1 d . . .
H23A H 0.297 0.4851 0.5459 0.124 Uiso 1 1 calc R . .
H23B H 0.1205 0.4919 0.5794 0.124 Uiso 1 1 calc R . .
H23C H 0.1072 0.3621 0.5006 0.124 Uiso 1 1 calc R . .
N1 N 0.7175(2) 0.1876(2) 0.89257(11) 0.0395(4) Uani 1 1 d . . .
N2 N 0.3508(2) -0.0953(2) 0.79290(12) 0.0429(5) Uani 1 1 d . . .
O1 O 0.6115(3) -0.0782(2) 0.94613(12) 0.0612(5) Uani 1 1 d . . .
O2 O 0.6766(4) 0.2363(5) 0.54692(14) 0.1194(12) Uani 1 1 d . . .
O3 O 0.0829(3) -0.3019(2) 0.70639(15) 0.0722(6) Uani 1 1 d . . .
O4 O 0.0494(2) -0.1183(3) 0.82766(13) 0.0626(5) Uani 1 1 d . . .
S1 S 0.14253(8) -0.13796(7) 0.75861(4) 0.0486(2) Uani 1 1 d . . .

loop_
_atom_site_aniso_label
_atom_site_aniso_U_11
_atom_site_aniso_U_22
_atom_site_aniso_U_33
_atom_site_aniso_U_23
_atom_site_aniso_U_13
_atom_site_aniso_U_12
C1 0.0413(12) 0.0431(11) 0.0405(12) 0.0147(9) 0.0090(9) 0.0180(9)
C2 0.0408(11) 0.0363(10) 0.0367(11) 0.0100(8) 0.0015(9) 0.0173(9)
C3 0.0314(10) 0.0473(12) 0.0372(12) 0.0125(9) 0.0007(9) 0.0094(9)
C4 0.0353(12) 0.0647(16) 0.0475(14) 0.0252(12) -0.0014(10) 0.0016(10)
C5 0.0488(16) 0.105(2) 0.0416(15) 0.0206(15) 0.0002(12) -0.0042(15)
C6 0.0616(19) 0.109(3) 0.0415(16) -0.0070(15) 0.0119(13) 0.0146(17)
C7 0.0397(12) 0.0591(14) 0.0446(13) -0.0005(10) 0.0059(10) 0.0197(10)
C8 0.0516(14) 0.0451(13) 0.0734(18) 0.0024(12) 0.0119(13) 0.0237(11)
C9 0.0573(17) 0.0650(19) 0.099(3) 0.0511(18) -0.0154(16) 0.0015(14)
C10 0.0466(13) 0.0483(12) 0.0431(13) 0.0186(10) 0.0085(10) 0.0196(10)
C11 0.0438(12) 0.0388(11) 0.0313(10) 0.0031(8) 0.0020(9) 0.0196(9)
C12 0.0526(14) 0.0478(13) 0.0514(14) 0.0134(10) -0.0016(11) 0.0254(11)
C13 0.0560(15) 0.0618(16) 0.0626(17) 0.0110(12) -0.0089(13) 0.0333(13)
C14 0.0452(14) 0.0564(15) 0.0671(18) 0.0059(12) -0.0056(12) 0.0189(11)
C15 0.0504(14) 0.0450(13) 0.0578(15) 0.0110(11) -0.0004(12) 0.0138(11)
C16 0.0493(13) 0.0418(12) 0.0394(12) 0.0086(9) -0.0030(10) 0.0182(10)
C17 0.0317(10) 0.0429(11) 0.0465(13) 0.0034(9) 0.0011(9) 0.0147(9)
C18 0.0449(12) 0.0449(12) 0.0407(12) 0.0045(9) 0.0078(10) 0.0181(10)
C19 0.0579(15) 0.0444(13) 0.0515(14) 0.0096(10) 0.0054(11) 0.0236(11)
C20 0.0488(14) 0.0570(14) 0.0460(14) 0.0135(11) 0.0018(11) 0.0167(11)
C21 0.0627(17) 0.0780(18) 0.0356(13) 0.0058(12) 0.0050(11) 0.0263(14)
C22 0.0570(16) 0.0585(15) 0.0492(15) -0.0069(11) -0.0006(12) 0.0269(12)
C23 0.104(3) 0.081(2) 0.063(2) 0.0335(17) 0.0059(18) 0.0303(19)
N1 0.0434(10) 0.0407(10) 0.0357(10) 0.0115(7) 0.0012(8) 0.0165(8)
N2 0.0379(10) 0.0395(10) 0.0542(12) 0.0129(8) 0.0068(8) 0.0165(8)
O1 0.0595(11) 0.0633(11) 0.0708(12) 0.0401(10) 0.0102(9) 0.0259(9)
O2 0.111(2) 0.159(3) 0.0472(13) 0.0439(15) 0.0127(13) -0.0005(18)
O3 0.0547(11) 0.0346(9) 0.1130(18) -0.0005(10) -0.0084(11) 0.0075(8)
O4 0.0447(10) 0.0708(12) 0.0804(14) 0.0365(10) 0.0255(9) 0.0222(9)
S1 0.0357(3) 0.0372(3) 0.0695(5) 0.0134(3) 0.0052(3) 0.0093(2)

loop_
_atom_type_symbol
_atom_type_description
_atom_type_scat_dispersion_real
_atom_type_scat_dispersion_imag
_atom_type_scat_source
C C 0.0033 0.0016 'International Tables Vol C Tables 4.2.6.8 and 6.1.1.4'
H H 0 0 'International Tables Vol C Tables 4.2.6.8 and 6.1.1.4'
N N 0.0061 0.0033 'International Tables Vol C Tables 4.2.6.8 and 6.1.1.4'
O O 0.0106 0.006 'International Tables Vol C Tables 4.2.6.8 and 6.1.1.4'
S S 0.1246 0.1234 'International Tables Vol C Tables 4.2.6.8 and 6.1.1.4'

loop_
_geom_angle_atom_site_label_1
_geom_angle_atom_site_label_2
_geom_angle_atom_site_label_3
_geom_angle
_geom_angle_site_symmetry_1
_geom_angle_site_symmetry_3
_geom_angle_publ_flag
N2 C1 C10 115.00(18) . . ?
N2 C1 C2 116.52(18) . . ?
C10 C1 C2 85.69(16) . . ?
N1 C2 C3 113.41(17) . . ?
N1 C2 C1 86.34(15) . . ?
C3 C2 C1 110.05(18) . . ?
C4 C3 C2 129.5(2) . . ?
C4 C3 C7 113.9(2) . . ?
C2 C3 C7 116.56(18) . . ?
C3 C4 C5 108.3(3) . . ?
C3 C4 C9 129.1(3) . . ?
C5 C4 C9 122.6(2) . . ?
O2 C5 C4 126.7(4) . . ?
O2 C5 C6 124.3(4) . . ?
C4 C5 C6 109.0(2) . . ?
C5 C6 C7 105.5(2) . . ?
C3 C7 C6 103.3(2) . . ?
C3 C7 C8 112.49(19) . . ?
C6 C7 C8 115.5(2) . . ?
N2 C8 C7 114.38(19) . . ?
O1 C10 N1 132.7(2) . . ?
O1 C10 C1 135.4(2) . . ?
N1 C10 C1 91.80(16) . . ?
C16 C11 C12 119.8(2) . . ?
C16 C11 N1 119.42(19) . . ?
C12 C11 N1 120.8(2) . . ?
C13 C12 C11 119.5(2) . . ?
C14 C13 C12 120.9(2) . . ?
C13 C14 C15 119.5(2) . . ?
C16 C15 C14 120.5(2) . . ?
C15 C16 C11 119.8(2) . . ?
C22 C17 C18 120.4(2) . . ?
C22 C17 S1 119.96(18) . . ?
C18 C17 S1 119.57(18) . . ?
C17 C18 C19 119.4(2) . . ?
C20 C19 C18 121.2(2) . . ?
C21 C20 C19 118.2(2) . . ?
C21 C20 C23 120.7(3) . . ?
C19 C20 C23 121.1(3) . . ?
C20 C21 C22 122.1(2) . . ?
C21 C22 C17 118.7(2) . . ?
C10 N1 C11 134.12(18) . . ?
C10 N1 C2 95.65(17) . . ?
C11 N1 C2 129.58(17) . . ?
C1 N2 C8 115.23(19) . . ?
C1 N2 S1 119.68(15) . . ?
C8 N2 S1 120.55(18) . . ?
O4 S1 O3 120.23(13) . . ?
O4 S1 N2 106.84(12) . . ?
O3 S1 N2 105.52(11) . . ?
O4 S1 C17 108.16(11) . . ?
O3 S1 C17 107.80(13) . . ?
N2 S1 C17 107.72(10) . . ?

loop_
_geom_bond_atom_site_label_1
_geom_bond_atom_site_label_2
_geom_bond_distance
_geom_bond_site_symmetry_2
_geom_bond_publ_flag
C1 N2 1.440(3) . ?
C1 C10 1.534(3) . ?
C1 C2 1.573(3) . ?
C2 N1 1.479(3) . ?
C2 C3 1.487(3) . ?
C3 C4 1.335(3) . ?
C3 C7 1.511(3) . ?
C4 C5 1.478(4) . ?
C4 C9 1.500(4) . ?
C5 O2 1.214(4) . ?
C5 C6 1.494(5) . ?
C6 C7 1.534(4) . ?
C7 C8 1.540(3) . ?
C8 N2 1.477(3) . ?
C10 O1 1.207(3) . ?
C10 N1 1.371(3) . ?
C11 C16 1.388(3) . ?
C11 C12 1.388(3) . ?
C11 N1 1.405(3) . ?
C12 C13 1.377(4) . ?
C13 C14 1.377(4) . ?
C14 C15 1.380(3) . ?
C15 C16 1.377(3) . ?
C17 C22 1.383(3) . ?
C17 C18 1.385(3) . ?
C17 S1 1.760(2) . ?
C18 C19 1.386(3) . ?
C19 C20 1.381(4) . ?
C20 C21 1.379(4) . ?
C20 C23 1.509(4) . ?
C21 C22 1.382(4) . ?
N2 S1 1.6353(19) . ?
O3 S1 1.426(2) . ?
O4 S1 1.425(2) . ?
